data_7211264
loop_
_publ_author_name
'Kelemu, Solomon W.'
'Steel, Peter J.'

_publ_section_title
;
 Diallylaminoarenes: a new class of versatile ligands for silver(i) that
 consistently lead to one-dimensional polymeric metallosupramolecular
 assemblies
;
_journal_issue 44
_journal_name_full CrystEngComm
_journal_page_first 9064
_journal_paper_doi 10.1039/c3ce41707g
_journal_volume 15
_journal_year 2013
_chemical_formula_sum 'C15 H16 Ag Cl N2 O4'
_chemical_formula_weight 431.62
_chemical_name_systematic
; 
 ? 
;
_space_group_IT_number 14
_symmetry_cell_setting monoclinic
_symmetry_space_group_name_Hall '-P 2yn'
_symmetry_space_group_name_H-M 'P 1 21/n 1'
_atom_sites_solution_hydrogens geom
_atom_sites_solution_primary direct
_atom_sites_solution_secondary difmap
_audit_creation_method SHELXL-97
_cell_angle_alpha 90.00
_cell_angle_beta 111.584(2)
_cell_angle_gamma 90.00
_cell_formula_units_Z 4
_cell_length_a 12.1378(4)
_cell_length_b 10.7654(3)
_cell_length_c 13.2121(4)
_cell_measurement_reflns_used 6377
_cell_measurement_temperature 116(2)
_cell_measurement_theta_max 24.08
_cell_measurement_theta_min 2.52
_cell_volume 1605.35(9)
_computing_cell_refinement 'Bruker SAINT'
_computing_data_collection 'Bruker APEX2'
_computing_data_reduction 'Bruker SAINT'
_computing_molecular_graphics 'Bruker SHELXTL'
_computing_publication_material 'Bruker SHELXTL'
_computing_structure_refinement 'SHELXL-97 (Sheldrick, 1997)'
_computing_structure_solution 'SHELXS-97 (Sheldrick, 1990)'
_diffrn_ambient_temperature 116(2)
_diffrn_measured_fraction_theta_full 0.999
_diffrn_measured_fraction_theta_max 0.999
_diffrn_measurement_device_type 'Bruker APEX-II CCD'
_diffrn_measurement_method '\f and \w scans'
_diffrn_radiation_monochromator graphite
_diffrn_radiation_source 'fine-focus sealed tube'
_diffrn_radiation_type MoK\a
_diffrn_radiation_wavelength 0.71073
_diffrn_reflns_av_R_equivalents 0.0597
_diffrn_reflns_av_sigmaI/netI 0.0388
_diffrn_reflns_limit_h_max 14
_diffrn_reflns_limit_h_min -14
_diffrn_reflns_limit_k_max 12
_diffrn_reflns_limit_k_min -12
_diffrn_reflns_limit_l_max 15
_diffrn_reflns_limit_l_min -15
_diffrn_reflns_number 28656
_diffrn_reflns_theta_full 25.05
_diffrn_reflns_theta_max 25.05
_diffrn_reflns_theta_min 2.61
_diffrn_standards_number 0
_exptl_absorpt_coefficient_mu 1.443
_exptl_absorpt_correction_T_max 1.0000
_exptl_absorpt_correction_T_min 0.827068
_exptl_absorpt_correction_type multi-scan
_exptl_absorpt_process_details SADABS
_exptl_crystal_colour colour-less
_exptl_crystal_density_diffrn 1.786
_exptl_crystal_density_method 'not measured'
_exptl_crystal_description plate
_exptl_crystal_F_000 864
_exptl_crystal_size_max 0.5
_exptl_crystal_size_mid 0.32
_exptl_crystal_size_min 0.10
_refine_diff_density_max 0.977
_refine_diff_density_min -0.446
_refine_diff_density_rms 0.097
_refine_ls_extinction_method none
_refine_ls_goodness_of_fit_ref 0.981
_refine_ls_hydrogen_treatment constr
_refine_ls_matrix_type full
_refine_ls_number_parameters 218
_refine_ls_number_reflns 2846
_refine_ls_number_restraints 0
_refine_ls_restrained_S_all 0.981
_refine_ls_R_factor_all 0.0494
_refine_ls_R_factor_gt 0.0362
_refine_ls_shift/su_max 0.004
_refine_ls_shift/su_mean 0.000
_refine_ls_structure_factor_coef Fsqd
_refine_ls_weighting_details 'calc w=1/[\s^2^(Fo^2^)+(0.0692P)^2^+0.0000P] where P=(Fo^2^+2Fc^2^)/3'
_refine_ls_weighting_scheme calc
_refine_ls_wR_factor_gt 0.1012
_refine_ls_wR_factor_ref 0.1068
_reflns_number_gt 2195
_reflns_number_total 2846
_reflns_threshold_expression >2sigma(I)
_cod_data_source_file c3ce41707g.txt
_cod_data_source_block complex11
_cod_depositor_comments
;
The following automatic conversions were performed:

'_symmetry_cell_setting' value 'Monoclinic' changed to 'monoclinic'
according to /home/saulius/struct/CIF-dictionaries/cif_core.dic
dictionary named 'cif_core.dic' version 2.4.2 from 2011-04-26.

Automatic conversion script
Id: cif_fix_values 1891 2012-01-12 08:04:46Z andrius 
;
_cod_original_cell_volume 1605.35(8)
_cod_original_sg_symbol_H-M 'P2(1)/n  '
_cod_database_code 7211264

loop_
_symmetry_equiv_pos_as_xyz
'x, y, z'
'-x+1/2, y+1/2, -z+1/2'
'-x, -y, -z'
'x-1/2, -y-1/2, z-1/2'

loop_
_atom_site_label
_atom_site_type_symbol
_atom_site_fract_x
_atom_site_fract_y
_atom_site_fract_z
_atom_site_U_iso_or_equiv
_atom_site_adp_type
_atom_site_occupancy
_atom_site_symmetry_multiplicity
_atom_site_calc_flag
_atom_site_refinement_flags
_atom_site_disorder_group
Ag1 Ag 0.6943(5) 0.5927(4) 0.2523(4) 0.0319(5) Uani 0.79(3) 1 d P 1
Ag1' Ag 0.7109(15) 0.575(2) 0.2686(17) 0.033(2) Uani 0.21(3) 1 d P 2
Cl1 Cl 1.02481(10) 0.73157(11) 0.35253(8) 0.0365(3) Uani 1 1 d . .
O1 O 1.1156(4) 0.7762(4) 0.4444(3) 0.0775(13) Uani 1 1 d . .
O2 O 0.9688(4) 0.8258(4) 0.2752(3) 0.0651(11) Uani 1 1 d . .
O3 O 1.0693(3) 0.6390(4) 0.2979(3) 0.0518(9) Uani 1 1 d . .
O4 O 0.9353(3) 0.6748(3) 0.3845(3) 0.0519(9) Uani 1 1 d . .
N1 N 0.6630(3) 0.5857(3) 0.4090(3) 0.0320(9) Uani 1 1 d . .
C1 C 0.7074(4) 0.5028(5) 0.4872(4) 0.0391(11) Uani 1 1 d . .
H1A H 0.7585 0.4406 0.4781 0.047 Uiso 1 1 calc R .
C2 C 0.6827(4) 0.5020(5) 0.5825(4) 0.0400(12) Uani 1 1 d . .
H2A H 0.7159 0.4401 0.6364 0.048 Uiso 1 1 calc R .
C3 C 0.6108(4) 0.5909(4) 0.5970(4) 0.0347(11) Uani 1 1 d . .
H3A H 0.5925 0.5910 0.6611 0.042 Uiso 1 1 calc R .
C4 C 0.5625(4) 0.6842(4) 0.5163(3) 0.0281(10) Uani 1 1 d . .
C5 C 0.4869(4) 0.7763(4) 0.5257(3) 0.0352(11) Uani 1 1 d . .
H5A H 0.4671 0.7800 0.5889 0.042 Uiso 1 1 calc R .
C6 C 0.4414(4) 0.8608(5) 0.4456(4) 0.0394(12) Uani 1 1 d . .
H6A H 0.3897 0.9234 0.4530 0.047 Uiso 1 1 calc R .
C7 C 0.4698(4) 0.8576(4) 0.3503(3) 0.0336(10) Uani 1 1 d . .
H7A H 0.4376 0.9184 0.2952 0.040 Uiso 1 1 calc R .
C8 C 0.5428(4) 0.7677(4) 0.3376(3) 0.0264(9) Uani 1 1 d . .
C9 C 0.5904(4) 0.6775(4) 0.4204(3) 0.0246(9) Uani 1 1 d . .
N2 N 0.5707(3) 0.7618(3) 0.2393(3) 0.0341(9) Uani 1 1 d . .
C10 C 0.4580(5) 0.7338(5) 0.1413(3) 0.0510(14) Uani 1 1 d . .
H10A H 0.3978 0.7981 0.1359 0.061 Uiso 1 1 calc R .
H10B H 0.4759 0.7375 0.0740 0.061 Uiso 1 1 calc R .
C11 C 0.4103(5) 0.6133(5) 0.1493(4) 0.0488(14) Uani 1 1 d . .
H11A H 0.4575 0.5431 0.1489 0.059 Uiso 1 1 calc R .
C12 C 0.3067(5) 0.5922(6) 0.1572(5) 0.0639(17) Uani 1 1 d . .
H12A H 0.2567 0.6598 0.1579 0.077 Uiso 1 1 calc R .
H12B H 0.2821 0.5094 0.1622 0.077 Uiso 1 1 calc R .
C13 C 0.6157(5) 0.8838(5) 0.2136(4) 0.0429(12) Uani 1 1 d . .
H13A H 0.6348 0.8751 0.1472 0.051 Uiso 1 1 calc R .
H13B H 0.5538 0.9484 0.1998 0.051 Uiso 1 1 calc R .
C14 C 0.7218(5) 0.9206(5) 0.3054(4) 0.0513(15) Uani 1 1 d . .
H14A H 0.7900 0.8696 0.3218 0.062 Uiso 1 1 calc R .
C15 C 0.7306(4) 1.0252(5) 0.3711(4) 0.0428(13) Uani 1 1 d . .
H15A H 0.6643 1.0785 0.3573 0.051 Uiso 1 1 calc R .
H15B H 0.8029 1.0428 0.4295 0.051 Uiso 1 1 calc R .

loop_
_atom_site_aniso_label
_atom_site_aniso_U_11
_atom_site_aniso_U_22
_atom_site_aniso_U_33
_atom_site_aniso_U_23
_atom_site_aniso_U_13
_atom_site_aniso_U_12
Ag1 0.0392(13) 0.0335(7) 0.0311(8) 0.0025(6) 0.0224(9) 0.0123(7)
Ag1' 0.026(3) 0.041(5) 0.033(4) -0.014(3) 0.010(3) 0.013(3)
Cl1 0.0437(7) 0.0347(6) 0.0352(6) 0.0008(5) 0.0195(5) 0.0015(5)
O1 0.076(3) 0.075(3) 0.077(3) -0.034(2) 0.022(2) -0.027(2)
O2 0.083(3) 0.062(3) 0.067(2) 0.025(2) 0.047(2) 0.026(2)
O3 0.054(2) 0.049(2) 0.060(2) -0.0100(18) 0.0296(19) 0.0078(19)
O4 0.064(2) 0.054(2) 0.049(2) -0.0041(17) 0.0334(18) -0.0112(19)
N1 0.037(2) 0.028(2) 0.038(2) -0.0011(16) 0.0220(17) 0.0031(17)
C1 0.038(3) 0.040(3) 0.048(3) 0.000(2) 0.026(2) 0.009(2)
C2 0.041(3) 0.044(3) 0.037(3) 0.009(2) 0.018(2) 0.007(2)
C3 0.040(3) 0.040(3) 0.030(2) -0.0005(19) 0.019(2) -0.004(2)
C4 0.031(2) 0.032(3) 0.027(2) -0.0046(18) 0.0163(18) -0.0059(19)
C5 0.047(3) 0.035(3) 0.033(2) 0.0003(19) 0.026(2) 0.006(2)
C6 0.047(3) 0.036(3) 0.049(3) -0.005(2) 0.033(2) 0.007(2)
C7 0.047(3) 0.029(2) 0.035(2) 0.0013(19) 0.027(2) 0.004(2)
C8 0.036(2) 0.021(2) 0.030(2) -0.0026(17) 0.0215(19) -0.0059(19)
C9 0.027(2) 0.024(2) 0.030(2) -0.0094(17) 0.0185(18) -0.0071(18)
N2 0.055(3) 0.024(2) 0.040(2) -0.0027(16) 0.0366(19) -0.0031(18)
C10 0.074(4) 0.058(4) 0.026(2) 0.009(2) 0.023(2) 0.024(3)
C11 0.065(4) 0.042(3) 0.032(3) -0.006(2) 0.008(3) -0.002(3)
C12 0.052(4) 0.076(5) 0.051(3) 0.001(3) 0.004(3) -0.004(3)
C13 0.056(3) 0.041(3) 0.044(3) 0.004(2) 0.034(3) 0.000(2)
C14 0.046(3) 0.072(4) 0.045(3) 0.016(3) 0.028(3) -0.013(3)
C15 0.043(3) 0.063(4) 0.029(2) 0.001(2) 0.021(2) -0.016(3)

loop_
_atom_type_symbol
_atom_type_description
_atom_type_scat_dispersion_real
_atom_type_scat_dispersion_imag
_atom_type_scat_source
C C 0.0033 0.0016 'International Tables Vol C Tables 4.2.6.8 and 6.1.1.4'
H H 0.0000 0.0000 'International Tables Vol C Tables 4.2.6.8 and 6.1.1.4'
N N 0.0061 0.0033 'International Tables Vol C Tables 4.2.6.8 and 6.1.1.4'
O O 0.0106 0.0060 'International Tables Vol C Tables 4.2.6.8 and 6.1.1.4'
Cl Cl 0.1484 0.1585 'International Tables Vol C Tables 4.2.6.8 and 6.1.1.4'
Ag Ag -0.8971 1.1015 'International Tables Vol C Tables 4.2.6.8 and 6.1.1.4'

loop_
_geom_angle_atom_site_label_1
_geom_angle_atom_site_label_2
_geom_angle_atom_site_label_3
_geom_angle
_geom_angle_site_symmetry_1
_geom_angle_site_symmetry_3
N1 Ag1 C15 155.0(3) . 2_645
N1 Ag1 C14 120.6(3) . 2_645
C15 Ag1 C14 35.13(19) 2_645 2_645
N1 Ag1 N2 76.74(17) . .
C15 Ag1 N2 128.3(3) 2_645 .
C14 Ag1 N2 158.4(3) 2_645 .
N1 Ag1' C14 133.0(13) . 2_645
N1 Ag1' C15 169.3(13) . 2_645
C14 Ag1' C15 36.3(3) 2_645 2_645
O1 Cl1 O2 113.3(3) . .
O1 Cl1 O4 109.4(2) . .
O2 Cl1 O4 107.5(2) . .
O1 Cl1 O3 110.6(3) . .
O2 Cl1 O3 107.5(2) . .
O4 Cl1 O3 108.3(2) . .
C1 N1 C9 119.7(4) . .
C1 N1 Ag1' 118.5(8) . .
C9 N1 Ag1' 121.8(8) . .
C1 N1 Ag1 125.9(3) . .
C9 N1 Ag1 114.3(3) . .
N1 C1 C2 123.2(4) . .
N1 C1 H1A 118.4 . .
C2 C1 H1A 118.4 . .
C3 C2 C1 119.1(4) . .
C3 C2 H2A 120.5 . .
C1 C2 H2A 120.5 . .
C2 C3 C4 120.0(4) . .
C2 C3 H3A 120.0 . .
C4 C3 H3A 120.0 . .
C5 C4 C3 122.7(4) . .
C5 C4 C9 119.7(4) . .
C3 C4 C9 117.6(4) . .
C6 C5 C4 120.3(4) . .
C6 C5 H5A 119.9 . .
C4 C5 H5A 119.9 . .
C5 C6 C7 121.0(4) . .
C5 C6 H6A 119.5 . .
C7 C6 H6A 119.5 . .
C8 C7 C6 120.4(4) . .
C8 C7 H7A 119.8 . .
C6 C7 H7A 119.8 . .
C7 C8 C9 119.3(4) . .
C7 C8 N2 120.9(4) . .
C9 C8 N2 119.7(4) . .
N1 C9 C8 120.3(3) . .
N1 C9 C4 120.4(4) . .
C8 C9 C4 119.3(4) . .
C8 N2 C13 112.6(3) . .
C8 N2 C10 109.6(3) . .
C13 N2 C10 105.4(4) . .
C8 N2 Ag1 108.8(3) . .
C13 N2 Ag1 114.9(3) . .
C10 N2 Ag1 105.1(3) . .
C11 C10 N2 111.9(4) . .
C11 C10 H10A 109.2 . .
N2 C10 H10A 109.2 . .
C11 C10 H10B 109.2 . .
N2 C10 H10B 109.2 . .
H10A C10 H10B 107.9 . .
C12 C11 C10 125.6(6) . .
C12 C11 H11A 117.2 . .
C10 C11 H11A 117.2 . .
C11 C12 H12A 120.0 . .
C11 C12 H12B 120.0 . .
H12A C12 H12B 120.0 . .
C14 C13 N2 109.3(4) . .
C14 C13 H13A 109.8 . .
N2 C13 H13A 109.8 . .
C14 C13 H13B 109.8 . .
N2 C13 H13B 109.8 . .
H13A C13 H13B 108.3 . .
C15 C14 C13 125.1(5) . .
C15 C14 Ag1' 73.5(7) . 2_655
C13 C14 Ag1' 101.0(7) . 2_655
C15 C14 Ag1 68.1(3) . 2_655
C13 C14 Ag1 107.2(3) . 2_655
C15 C14 H14A 117.4 . .
C13 C14 H14A 117.4 . .
Ag1' C14 H14A 95.8 2_655 .
Ag1 C14 H14A 94.8 2_655 .
C14 C15 Ag1 76.8(3) . 2_655
C14 C15 Ag1' 70.2(7) . 2_655
C14 C15 H15A 120.0 . .
Ag1 C15 H15A 101.8 2_655 .
Ag1' C15 H15A 101.4 2_655 .
C14 C15 H15B 120.0 . .
Ag1 C15 H15B 91.4 2_655 .
Ag1' C15 H15B 98.1 2_655 .
H15A C15 H15B 120.0 . .

loop_
_geom_bond_atom_site_label_1
_geom_bond_atom_site_label_2
_geom_bond_distance
_geom_bond_site_symmetry_2
Ag1 N1 2.240(5) .
Ag1 C15 2.261(5) 2_645
Ag1 C14 2.372(7) 2_645
Ag1 N2 2.324(6) .
Ag1' N1 2.142(17) .
Ag1' C14 2.228(16) 2_645
Ag1' C15 2.272(15) 2_645
Cl1 O1 1.391(4) .
Cl1 O2 1.422(4) .
Cl1 O4 1.438(3) .
Cl1 O3 1.447(4) .
N1 C1 1.320(6) .
N1 C9 1.370(5) .
C1 C2 1.398(6) .
C1 H1A 0.9500 .
C2 C3 1.356(7) .
C2 H2A 0.9500 .
C3 C4 1.424(6) .
C3 H3A 0.9500 .
C4 C5 1.388(6) .
C4 C9 1.428(5) .
C5 C6 1.350(6) .
C5 H5A 0.9500 .
C6 C7 1.423(6) .
C6 H6A 0.9500 .
C7 C8 1.364(6) .
C7 H7A 0.9500 .
C8 C9 1.417(6) .
C8 N2 1.459(5) .
N2 C13 1.509(6) .
N2 C10 1.528(6) .
C10 C11 1.440(7) .
C10 H10A 0.9900 .
C10 H10B 0.9900 .
C11 C12 1.319(8) .
C11 H11A 0.9500 .
C12 H12A 0.9500 .
C12 H12B 0.9500 .
C13 C14 1.462(8) .
C13 H13A 0.9900 .
C13 H13B 0.9900 .
C14 C15 1.402(7) .
C14 Ag1' 2.228(16) 2_655
C14 Ag1 2.372(7) 2_655
C14 H14A 0.9500 .
C15 Ag1 2.261(5) 2_655
C15 Ag1' 2.271(15) 2_655
C15 H15A 0.9500 .
C15 H15B 0.9500 .
